data_2009014
loop_
_publ_author_name
'Linden, Anthony'
'Moya Argilagos, Dally'
'Heimgartner, Heinz'
'Garc\'ia Trimi\~no, Mar\'ia I.'
'Mac\'ias Cabrera, Arturo'

_publ_section_title
;
 `Push--pull' effects in nitroethenamines
;
_journal_issue 10
_journal_name_full 'Acta Crystallographica Section C'
_journal_page_first 1692
_journal_page_last 1698
_journal_paper_doi 10.1107/S0108270199006861
_journal_volume 55
_journal_year 1999
_chemical_formula_moiety 'C24 H22 N4 O3 S '
_chemical_formula_sum 'C24 H22 N4 O3 S'
_chemical_formula_weight 446.52
_chemical_melting_point 464
_chemical_name_systematic
;S-methyl N-benzoyl-3-(N-methyl-N-phenylamino)-2-nitro-3-
(phenylamino)thioacrylimidate
;
_space_group_IT_number 19
_symmetry_cell_setting orthorhombic
_symmetry_space_group_name_Hall 'P 2ac 2ab'
_symmetry_space_group_name_H-M 'P 21 21 21'
_cell_angle_alpha 90
_cell_angle_beta 90
_cell_angle_gamma 90
_cell_formula_units_Z 4
_cell_length_a 11.922(3)
_cell_length_b 17.628(3)
_cell_length_c 10.442(3)
_cell_measurement_reflns_used 22
_cell_measurement_temperature 173.0(10)
_cell_measurement_theta_max 20.0
_cell_measurement_theta_min 17.0
_cell_volume 2194.5(9)
_computing_cell_refinement 'MSC/AFC Diffractometer Control Software'
_computing_data_collection
;
MSC/AFC Diffractometer Control Software (Molecular Structure
Corporation, 1991)
;
_computing_data_reduction 'TEXSAN (Molecular Structure Corporation, 1989)'
_computing_molecular_graphics 'ORTEPII (Johnson, 1976)'
_computing_publication_material SHELXL97
_computing_structure_refinement 'SHELXL97 (Sheldrick, 1997)'
_computing_structure_solution 'SHELXS86 (Sheldrick, 1990)'
_diffrn_ambient_temperature 173.0(10)
_diffrn_measured_fraction_theta_full 0.999
_diffrn_measured_fraction_theta_max 0.999
_diffrn_measurement_device_type 'Rigaku AFC-5R'
_diffrn_measurement_method '\w/2\q scans'
_diffrn_radiation_monochromator graphite
_diffrn_radiation_source 'Rigaku rotating anode generator'
_diffrn_radiation_type 'Mo K\a'
_diffrn_radiation_wavelength 0.71069
_diffrn_reflns_av_R_equivalents 0.016
_diffrn_reflns_av_sigmaI/netI 0.041
_diffrn_reflns_limit_h_max 15
_diffrn_reflns_limit_h_min -11
_diffrn_reflns_limit_k_max 22
_diffrn_reflns_limit_k_min -20
_diffrn_reflns_limit_l_max 13
_diffrn_reflns_limit_l_min -12
_diffrn_reflns_number 5488
_diffrn_reflns_theta_full 27.5
_diffrn_reflns_theta_max 27.5
_diffrn_reflns_theta_min 2.5
_diffrn_standards_decay_% insignificant
_diffrn_standards_interval_count 150
_diffrn_standards_number 3
_exptl_absorpt_coefficient_mu 0.182
_exptl_absorpt_correction_type none
_exptl_crystal_colour yellow
_exptl_crystal_density_diffrn 1.352
_exptl_crystal_density_meas ?
_exptl_crystal_description prism
_exptl_crystal_F_000 936
_exptl_crystal_size_max 0.38
_exptl_crystal_size_mid 0.33
_exptl_crystal_size_min 0.28
_refine_diff_density_max 0.226
_refine_diff_density_min -0.200
_refine_ls_abs_structure_details ' Flack (1983)'
_refine_ls_abs_structure_Flack -0.08(7)
_refine_ls_extinction_method none
_refine_ls_goodness_of_fit_ref 1.023
_refine_ls_hydrogen_treatment mixed
_refine_ls_matrix_type full
_refine_ls_number_parameters 295
_refine_ls_number_reflns 4327
_refine_ls_number_restraints 0
_refine_ls_restrained_S_all 1.023
_refine_ls_R_factor_all 0.050
_refine_ls_R_factor_gt 0.035
_refine_ls_shift/su_max 0.002
_refine_ls_shift/su_mean 0.000
_refine_ls_structure_factor_coef Fsqd
_refine_ls_weighting_details 'w = 1/[\s^2^(Fo^2^)+(0.0329P)^2^+0.5560P] where P=(Fo^2^+2Fc^2^)/3'
_refine_ls_weighting_scheme calc
_refine_ls_wR_factor_ref 0.085
_reflns_number_gt 3764
_reflns_number_total 4327
_reflns_threshold_expression 'I > 2\s(I)'
_cod_data_source_file fg1546.cif
_cod_data_source_block 3a
_cod_depositor_comments
;
The following automatic conversions were performed:

'_exptl_crystal_density_meas' value 'not measured' was changed to '?'
- the value is perceived as not measured.

Automatic conversion script
Id: cif_fix_values 3008 2015-01-20 13:52:24Z robertas 
;
_cod_original_cell_volume 2194.3(9)
_cod_original_formula_sum 'C24 H22 N4 O3 S '
_cod_database_code 2009014
_cod_database_fobs_code 2009014

loop_
_symmetry_equiv_pos_as_xyz
'x, y, z'
'-x+1/2, -y, z+1/2'
'x+1/2, -y+1/2, -z'
'-x, y+1/2, -z+1/2'

loop_
_atom_site_label
_atom_site_fract_x
_atom_site_fract_y
_atom_site_fract_z
_atom_site_U_iso_or_equiv
_atom_site_adp_type
_atom_site_calc_flag
_atom_site_refinement_flags
_atom_site_occupancy
_atom_site_disorder_assembly
_atom_site_disorder_group
_atom_site_type_symbol
S .69525(5) .59643(4) .12569(5) .03316(14) Uani d . 1 . . S
O1 .82093(13) .66659(11) .29567(17) .0443(5) Uani d . 1 . . O
O2 .76535(13) .73223(9) .46073(15) .0340(4) Uani d . 1 . . O
O3 .45237(13) .54349(8) .43581(14) .0292(3) Uani d . 1 . . O
N1 .49689(14) .59041(10) .23566(16) .0253(4) Uani d . 1 . . N
N2 .74603(14) .68512(10) .37128(19) .0287(4) Uani d . 1 . . N
N3 .58108(14) .64591(9) .58275(16) .0232(4) Uani d . 1 . . N
N4 .47811(14) .72424(10) .44992(16) .0230(4) Uani d . 1 . . N
H4 .420(2) .7303(14) .505(2) .042(7) Uiso d . 1 . . H
C1 .60013(17) .61417(11) .25258(19) .0231(4) Uani d . 1 . . C
C2 .63771(16) .65710(11) .3604(2) .0225(4) Uani d . 1 . . C
C3 .56386(16) .67718(11) .46870(18) .0203(4) Uani d . 1 . . C
C4 .42465(18) .56960(11) .3305(2) .0249(4) Uani d . 1 . . C
C5 .30296(18) .57432(11) .2943(2) .0254(4) Uani d . 1 . . C
C6 .26844(19) .57503(13) .1673(2) .0309(5) Uani d . 1 . . C
H6 .3225 .5724 .1006 .037 Uiso calc R 1 . . H
C7 .1548(2) .57960(13) .1373(2) .0371(6) Uani d . 1 . . C
H7 .1315 .5791 .0504 .045 Uiso calc R 1 . . H
C8 .0761(2) .58479(13) .2338(3) .0395(6) Uani d . 1 . . C
H8 -.0013 .5886 .2131 .047 Uiso calc R 1 . . H
C9 .1097(2) .58449(14) .3603(3) .0403(6) Uani d . 1 . . C
H9 .0553 .5887 .4265 .048 Uiso calc R 1 . . H
C10 .22262(19) .57801(13) .3913(2) .0345(5) Uani d . 1 . . C
H10 .2451 .5761 .4786 .041 Uiso calc R 1 . . H
C11 .6051(2) .54317(16) .0194(2) .0441(6) Uani d . 1 . . C
H111 .5751 .4989 .0648 .066 Uiso calc R 1 . . H
H112 .6483 .5262 -.0552 .066 Uiso calc R 1 . . H
H113 .5430 .5755 -.0091 .066 Uiso calc R 1 . . H
C12 .66034(18) .58284(12) .5998(2) .0310(5) Uani d . 1 . . C
H121 .6694 .5558 .5184 .047 Uiso calc R 1 . . H
H122 .6314 .5478 .6648 .047 Uiso calc R 1 . . H
H123 .7331 .6028 .6276 .047 Uiso calc R 1 . . H
C13 .51257(17) .66444(11) .69278(19) .0235(4) Uani d . 1 . . C
C14 .41658(19) .62303(13) .7170(2) .0322(5) Uani d . 1 . . C
H14 .3928 .5848 .6590 .039 Uiso calc R 1 . . H
C15 .3550(2) .63802(15) .8276(2) .0383(6) Uani d . 1 . . C
H15 .2889 .6099 .8457 .046 Uiso calc R 1 . . H
C16 .3905(2) .69397(14) .9108(2) .0389(6) Uani d . 1 . . C
H16 .3482 .7045 .9858 .047 Uiso calc R 1 . . H
C17 .4866(2) .73474(14) .8862(2) .0395(6) Uani d . 1 . . C
H17 .5108 .7726 .9448 .047 Uiso calc R 1 . . H
C18 .5482(2) .72077(13) .7763(2) .0319(5) Uani d . 1 . . C
H18 .6140 .7493 .7583 .038 Uiso calc R 1 . . H
C19 .46829(17) .77435(11) .34188(19) .0229(4) Uani d . 1 . . C
C20 .55295(19) .82600(12) .3152(2) .0300(5) Uani d . 1 . . C
H20 .6206 .8257 .3633 .036 Uiso calc R 1 . . H
C21 .5373(2) .87814(13) .2172(3) .0377(6) Uani d . 1 . . C
H21 .5948 .9137 .1980 .045 Uiso calc R 1 . . H
C22 .4391(2) .87883(13) .1475(2) .0366(6) Uani d . 1 . . C
H22 .4287 .9153 .0816 .044 Uiso calc R 1 . . H
C23 .3560(2) .82670(13) .1733(2) .0320(5) Uani d . 1 . . C
H23 .2889 .8267 .1242 .038 Uiso calc R 1 . . H
C24 .37018(19) .77396(12) .2715(2) .0275(5) Uani d . 1 . . C
H24 .3129 .7381 .2899 .033 Uiso calc R 1 . . H

loop_
_atom_site_aniso_label
_atom_site_aniso_U_11
_atom_site_aniso_U_22
_atom_site_aniso_U_33
_atom_site_aniso_U_12
_atom_site_aniso_U_13
_atom_site_aniso_U_23
S .0280(3) .0432(3) .0282(3) .0049(3) .0075(2) -.0064(3)
O1 .0208(8) .0634(12) .0488(10) -.0028(8) .0129(8) -.0122(9)
O2 .0270(8) .0436(9) .0312(8) -.0088(7) -.0039(7) -.0064(7)
O3 .0341(8) .0289(8) .0246(7) -.0036(7) -.0018(7) .0002(6)
N1 .0233(8) .0285(9) .0240(9) -.0017(8) .0010(7) -.0020(8)
N2 .0203(9) .0348(9) .0310(9) .0004(8) .0003(8) -.0002(9)
N3 .0220(9) .0237(8) .0239(8) .0039(7) -.0015(7) .0009(7)
N4 .0191(9) .0275(9) .0224(8) .0044(8) .0015(7) .0024(8)
C1 .0231(10) .0230(10) .0232(10) .0039(8) .0031(9) .0004(8)
C2 .0170(9) .0244(9) .0262(10) -.0001(8) .0018(8) -.0006(9)
C3 .0189(10) .0203(9) .0218(9) -.0022(8) -.0007(8) -.0027(8)
C4 .0280(11) .0211(9) .0254(10) -.0016(9) -.0015(9) -.0062(8)
C5 .0269(10) .0211(9) .0283(10) -.0050(9) .0021(9) -.0019(8)
C6 .0313(12) .0339(11) .0276(11) -.0051(10) .0011(10) -.0039(9)
C7 .0331(12) .0399(13) .0384(13) -.0023(11) -.0099(11) -.0045(12)
C8 .0262(12) .0348(13) .0576(16) -.0037(10) -.0066(12) -.0057(12)
C9 .0291(12) .0439(14) .0478(14) -.0034(11) .0108(11) -.0040(13)
C10 .0343(12) .0382(12) .0309(12) -.0054(10) .0051(10) -.0001(10)
C11 .0431(15) .0591(16) .0300(12) .0114(13) -.0023(11) -.0162(12)
C12 .0325(12) .0284(11) .0321(12) .0081(9) -.0049(10) .0015(9)
C13 .0254(10) .0241(10) .0210(9) .0041(9) -.0019(9) .0021(8)
C14 .0351(12) .0367(12) .0250(11) -.0039(10) -.0017(10) -.0001(9)
C15 .0345(13) .0476(14) .0329(12) -.0080(12) .0061(11) .0057(11)
C16 .0434(14) .0437(13) .0296(12) .0071(12) .0135(11) .0019(11)
C17 .0486(15) .0377(13) .0322(12) -.0007(12) .0060(12) -.0108(11)
C18 .0325(12) .0303(11) .0331(11) -.0018(10) .0020(10) -.0034(10)
C19 .0243(11) .0223(9) .0221(10) .0048(8) .0024(8) -.0006(8)
C20 .0270(11) .0278(11) .0351(12) .0003(9) -.0004(10) .0019(10)
C21 .0342(13) .0286(11) .0504(15) -.0015(10) .0089(12) .0113(11)
C22 .0423(14) .0338(12) .0337(13) .0109(11) .0080(11) .0118(10)
C23 .0330(12) .0368(12) .0261(11) .0064(10) -.0039(10) .0008(10)
C24 .0269(11) .0281(10) .0273(10) .0019(9) .0005(9) .0016(9)

loop_
_atom_type_symbol
_atom_type_description
_atom_type_scat_dispersion_real
_atom_type_scat_dispersion_imag
_atom_type_scat_source
C C 0.0033 0.0016
; International Tables for Crystallography (1992).
Vol.C, Tables 4.2.6.8 and 6.1.1.4
;
H H 0.0000 0.0000
; International Tables for Crystallography (1992).
Vol.C, Tables 4.2.6.8 and 6.1.1.4
;
N N 0.0061 0.0033
; International Tables for Crystallography (1992).
Vol.C, Tables 4.2.6.8 and 6.1.1.4
;
O O 0.0106 0.0060
; International Tables for Crystallography (1992).
Vol.C, Tables 4.2.6.8 and 6.1.1.4
;
S S 0.1246 0.1234
; International Tables for Crystallography (1992).
Vol.C, Tables 4.2.6.8 and 6.1.1.4
;

loop_
_geom_angle_atom_site_label_1
_geom_angle_atom_site_label_2
_geom_angle_atom_site_label_3
_geom_angle
_geom_angle_publ_flag
C1 S C11 99.80(11) ?
C1 N1 C4 125.52(18) yes
O1 N2 O2 120.75(17) ?
O1 N2 C2 121.75(19) ?
O2 N2 C2 117.48(18) ?
C3 N3 C13 122.07(16) ?
C3 N3 C12 121.46(17) ?
C13 N3 C12 115.94(17) ?
C3 N4 C19 124.13(17) ?
C3 N4 H4 124.6(16) ?
C19 N4 H4 111.2(16) ?
N1 C1 C2 124.71(18) yes
N1 C1 S 116.32(15) yes
C2 C1 S 118.82(15) ?
N2 C2 C1 123.03(19) yes
N2 C2 C3 114.03(18) ?
C1 C2 C3 122.93(17) ?
N3 C3 N4 120.63(18) yes
N3 C3 C2 119.68(17) ?
N4 C3 C2 119.65(18) ?
O3 C4 N1 125.3(2) yes
O3 C4 C5 120.16(19) ?
N1 C4 C5 114.39(18) ?
C6 C5 C10 119.3(2) ?
C6 C5 C4 121.82(19) ?
C10 C5 C4 118.9(2) ?
C5 C6 C7 120.2(2) ?
C5 C6 H6 119.9 ?
C7 C6 H6 119.9 ?
C8 C7 C6 120.1(2) ?
C8 C7 H7 120.0 ?
C6 C7 H7 120.0 ?
C7 C8 C9 120.1(2) ?
C7 C8 H8 119.9 ?
C9 C8 H8 119.9 ?
C8 C9 C10 120.3(2) ?
C8 C9 H9 119.9 ?
C10 C9 H9 119.9 ?
C9 C10 C5 120.0(2) ?
C9 C10 H10 120.0 ?
C5 C10 H10 120.0 ?
S C11 H111 109.5 ?
S C11 H112 109.5 ?
H111 C11 H112 109.5 ?
S C11 H113 109.5 ?
H111 C11 H113 109.5 ?
H112 C11 H113 109.5 ?
N3 C12 H121 109.5 ?
N3 C12 H122 109.5 ?
H121 C12 H122 109.5 ?
N3 C12 H123 109.5 ?
H121 C12 H123 109.5 ?
H122 C12 H123 109.5 ?
C14 C13 C18 121.1(2) ?
C14 C13 N3 119.61(19) ?
C18 C13 N3 119.15(19) ?
C13 C14 C15 119.2(2) ?
C13 C14 H14 120.4 ?
C15 C14 H14 120.4 ?
C16 C15 C14 119.7(2) ?
C16 C15 H15 120.2 ?
C14 C15 H15 120.2 ?
C17 C16 C15 120.7(2) ?
C17 C16 H16 119.6 ?
C15 C16 H16 119.6 ?
C16 C17 C18 120.2(2) ?
C16 C17 H17 119.9 ?
C18 C17 H17 119.9 ?
C17 C18 C13 119.0(2) ?
C17 C18 H18 120.5 ?
C13 C18 H18 120.5 ?
C24 C19 C20 120.84(19) ?
C24 C19 N4 118.90(18) ?
C20 C19 N4 120.08(19) ?
C19 C20 C21 119.0(2) ?
C19 C20 H20 120.5 ?
C21 C20 H20 120.5 ?
C22 C21 C20 120.6(2) ?
C22 C21 H21 119.7 ?
C20 C21 H21 119.7 ?
C23 C22 C21 120.1(2) ?
C23 C22 H22 119.9 ?
C21 C22 H22 119.9 ?
C22 C23 C24 120.1(2) ?
C22 C23 H23 120.0 ?
C24 C23 H23 120.0 ?
C19 C24 C23 119.4(2) ?
C19 C24 H24 120.3 ?
C23 C24 H24 120.3 ?

loop_
_geom_bond_atom_site_label_1
_geom_bond_atom_site_label_2
_geom_bond_site_symmetry_2
_geom_bond_distance
_geom_bond_publ_flag
S C1 . 1.772(2) yes
S C11 . 1.808(3) ?
O1 N2 . 1.236(2) ?
O2 N2 . 1.271(2) ?
O3 C4 . 1.237(2) ?
N1 C1 . 1.312(3) yes
N1 C4 . 1.363(3) yes
N2 C2 . 1.387(3) yes
N3 C3 . 1.328(2) yes
N3 C13 . 1.447(3) ?
N3 C12 . 1.470(3) ?
N4 C3 . 1.331(3) yes
N4 C19 . 1.438(3) ?
N4 H4 . .91(3) ?
C1 C2 . 1.429(3) yes
C2 C3 . 1.476(3) yes
C4 C5 . 1.502(3) ?
C5 C6 . 1.388(3) ?
C5 C10 . 1.396(3) ?
C6 C7 . 1.393(3) ?
C6 H6 . .9500 ?
C7 C8 . 1.380(3) ?
C7 H7 . .9500 ?
C8 C9 . 1.380(4) ?
C8 H8 . .9500 ?
C9 C10 . 1.390(3) ?
C9 H9 . .9500 ?
C10 H10 . .9500 ?
C11 H111 . .9800 ?
C11 H112 . .9800 ?
C11 H113 . .9800 ?
C12 H121 . .9800 ?
C12 H122 . .9800 ?
C12 H123 . .9800 ?
C13 C14 . 1.381(3) ?
C13 C18 . 1.388(3) ?
C14 C15 . 1.394(3) ?
C14 H14 . .9500 ?
C15 C16 . 1.380(4) ?
C15 H15 . .9500 ?
C16 C17 . 1.377(4) ?
C16 H16 . .9500 ?
C17 C18 . 1.385(3) ?
C17 H17 . .9500 ?
C18 H18 . .9500 ?
C19 C24 . 1.381(3) ?
C19 C20 . 1.388(3) ?
C20 C21 . 1.388(3) ?
C20 H20 . .9500 ?
C21 C22 . 1.379(3) ?
C21 H21 . .9500 ?
C22 C23 . 1.378(3) ?
C22 H22 . .9500 ?
C23 C24 . 1.394(3) ?
C23 H23 . .9500 ?
C24 H24 . .9500 ?

loop_
_geom_hbond_atom_site_label_D
_geom_hbond_atom_site_label_H
_geom_hbond_atom_site_label_A
_geom_hbond_site_symmetry_A
_geom_hbond_distance_DH
_geom_hbond_distance_HA
_geom_hbond_distance_DA
_geom_hbond_angle_DHA
_geom_hbond_publ_flag
N4 H4 O2 3_466 0.91(3) 1.99(3) 2.809(2) 150(2) yes

loop_
_geom_torsion_atom_site_label_1
_geom_torsion_atom_site_label_2
_geom_torsion_atom_site_label_3
_geom_torsion_atom_site_label_4
_geom_torsion
_geom_torsion_publ_flag
C4 N1 C1 C2 -32.8(3) yes
C4 N1 C1 S 151.79(17) ?
C11 S C1 N1 -3.51(19) ?
C11 S C1 C2 -179.25(17) ?
O1 N2 C2 C1 -9.3(3) ?
O2 N2 C2 C1 169.20(18) ?
O1 N2 C2 C3 172.16(19) yes
O2 N2 C2 C3 -9.4(3) ?
N1 C1 C2 N2 -176.0(2) ?
S C1 C2 N2 -0.7(3) ?
N1 C1 C2 C3 2.4(3) yes
S C1 C2 C3 177.79(15) ?
C13 N3 C3 N4 -3.6(3) ?
C12 N3 C3 N4 167.67(18) ?
C13 N3 C3 C2 178.93(17) yes
C12 N3 C3 C2 -9.8(3) yes
C19 N4 C3 N3 164.19(18) ?
C19 N4 C3 C2 -18.3(3) yes
N2 C2 C3 N3 -70.0(2) yes
C1 C2 C3 N3 111.4(2) yes
N2 C2 C3 N4 112.5(2) yes
C1 C2 C3 N4 -66.1(3) yes
C1 N1 C4 O3 -28.0(3) ?
C1 N1 C4 C5 157.06(19) yes
O3 C4 C5 C6 -155.1(2) ?
N1 C4 C5 C6 20.1(3) yes
O3 C4 C5 C10 24.8(3) ?
N1 C4 C5 C10 -159.97(19) ?
C10 C5 C6 C7 0.2(3) ?
C4 C5 C6 C7 -179.9(2) ?
C5 C6 C7 C8 1.1(4) ?
C6 C7 C8 C9 -0.8(4) ?
C7 C8 C9 C10 -0.8(4) ?
C8 C9 C10 C5 2.1(4) ?
C6 C5 C10 C9 -1.8(3) ?
C4 C5 C10 C9 178.2(2) ?
C3 N3 C13 C14 89.5(2) ?
C12 N3 C13 C14 -82.3(2) ?
C3 N3 C13 C18 -94.3(2) ?
C12 N3 C13 C18 94.0(2) ?
C18 C13 C14 C15 -0.3(3) ?
N3 C13 C14 C15 175.9(2) ?
C13 C14 C15 C16 0.2(3) ?
C14 C15 C16 C17 -0.5(4) ?
C15 C16 C17 C18 0.9(4) ?
C16 C17 C18 C13 -1.0(4) ?
C14 C13 C18 C17 0.7(3) ?
N3 C13 C18 C17 -175.5(2) ?
C3 N4 C19 C24 128.8(2) ?
C3 N4 C19 C20 -55.9(3) ?
C24 C19 C20 C21 0.6(3) ?
N4 C19 C20 C21 -174.51(19) ?
C19 C20 C21 C22 0.2(4) ?
C20 C21 C22 C23 -1.1(4) ?
C21 C22 C23 C24 1.1(4) ?
C20 C19 C24 C23 -0.6(3) ?
N4 C19 C24 C23 174.62(19) ?
C22 C23 C24 C19 -0.3(3) ?
